data_4333541
loop_
_publ_author_name
'Chongchao Zhao'
'Choon Sung Kambara'
'Ye Yang'
'Alexey L. Kaledin'
'Djamaladdin G. Musaev'
'Tianquan Lian'
'Craig L. Hill'

_publ_section_title
;
 Synthesis, Structures, and Photochemistry of Tricarbonyl Metal
 Polyoxoanion Complexes, [X2W20O70{M(CO)3}2]12- (X = Sb, Bi and M = Re,
 Mn)
;
_journal_name_full 'Inorganic Chemistry'
_journal_page_first 671
_journal_page_last 678
_journal_paper_doi 10.1021/ic301766b
_journal_volume 52
_journal_year 2013
_chemical_formula_moiety 'C6 Bi2 K9 Mn2 Na3 O99 W20'
_chemical_formula_sum 'C6 Bi2 K9 Mn2 Na3 O99 W20'
_chemical_formula_weight 6281.77
_chemical_name_systematic
; 
 ? 
;
_space_group_IT_number 2
_symmetry_cell_setting triclinic
_symmetry_space_group_name_Hall '-P 1'
_symmetry_space_group_name_H-M 'P -1'
_atom_sites_solution_hydrogens none
_atom_sites_solution_primary direct
_atom_sites_solution_secondary difmap
_audit_creation_method SHELXL-97
_cell_angle_alpha 82.883(4)
_cell_angle_beta 73.810(4)
_cell_angle_gamma 74.750(3)
_cell_formula_units_Z 1
_cell_length_a 12.446(3)
_cell_length_b 13.089(3)
_cell_length_c 15.723(4)
_cell_measurement_reflns_used 7370
_cell_measurement_temperature 173(2)
_cell_measurement_theta_max 27.85
_cell_measurement_theta_min 2.16
_cell_volume 2369.6(10)
_computing_cell_refinement 'Bruker SAINT'
_computing_data_collection 'Bruker APEX2'
_computing_data_reduction 'Bruker SAINT'
_computing_molecular_graphics 'Bruker SHELXTL'
_computing_publication_material 'Bruker SHELXTL'
_computing_structure_refinement 'SHELXL-97 (Sheldrick, 1997)'
_computing_structure_solution 'SHELXS-97 (Sheldrick, 1990)'
_diffrn_ambient_temperature 173(2)
_diffrn_measured_fraction_theta_full 0.997
_diffrn_measured_fraction_theta_max 0.997
_diffrn_measurement_device_type 'Bruker APEX-II CCD'
_diffrn_measurement_method '\f and \w scans'
_diffrn_radiation_monochromator graphite
_diffrn_radiation_source 'fine-focus sealed tube'
_diffrn_radiation_type MoK\a
_diffrn_radiation_wavelength 0.71073
_diffrn_reflns_av_R_equivalents 0.0611
_diffrn_reflns_av_sigmaI/netI 0.0583
_diffrn_reflns_limit_h_max 15
_diffrn_reflns_limit_h_min -15
_diffrn_reflns_limit_k_max 16
_diffrn_reflns_limit_k_min -16
_diffrn_reflns_limit_l_max 19
_diffrn_reflns_limit_l_min -19
_diffrn_reflns_number 34752
_diffrn_reflns_theta_full 26.02
_diffrn_reflns_theta_max 26.02
_diffrn_reflns_theta_min 1.61
_diffrn_standards_number 0
_exptl_absorpt_coefficient_mu 28.642
_exptl_absorpt_correction_T_max 0.3525
_exptl_absorpt_correction_T_min 0.0887
_exptl_absorpt_correction_type numerical
_exptl_absorpt_process_details sadabs
_exptl_crystal_colour orange
_exptl_crystal_density_diffrn 4.402
_exptl_crystal_description block
_exptl_crystal_F_000 2728
_exptl_crystal_size_max 0.16
_exptl_crystal_size_mid 0.15
_exptl_crystal_size_min 0.05
_refine_diff_density_max 8.043
_refine_diff_density_min -2.558
_refine_diff_density_rms 0.572
_refine_ls_extinction_method none
_refine_ls_goodness_of_fit_ref 1.032
_refine_ls_hydrogen_treatment undef
_refine_ls_matrix_type full
_refine_ls_number_parameters 586
_refine_ls_number_reflns 9310
_refine_ls_number_restraints 5
_refine_ls_restrained_S_all 1.032
_refine_ls_R_factor_all 0.0764
_refine_ls_R_factor_gt 0.0584
_refine_ls_shift/su_max 0.000
_refine_ls_shift/su_mean 0.000
_refine_ls_structure_factor_coef Fsqd
_refine_ls_weighting_details 'calc w=1/[\s^2^(Fo^2^)+(0.0854P)^2^+155.4545P] where P=(Fo^2^+2Fc^2^)/3'
_refine_ls_weighting_scheme calc
_refine_ls_wR_factor_gt 0.1521
_refine_ls_wR_factor_ref 0.1644
_reflns_number_gt 7375
_reflns_number_total 9310
_reflns_threshold_expression >2sigma(I)
_cod_data_source_file ic301766b_si_002_4.cif
_cod_data_source_block 2b_BiMn
_cod_original_cell_volume 2369.7(10)
_cod_database_code 4333541

loop_
_symmetry_equiv_pos_as_xyz
'x, y, z'
'-x, -y, -z'

loop_
_atom_site_label
_atom_site_type_symbol
_atom_site_fract_x
_atom_site_fract_y
_atom_site_fract_z
_atom_site_U_iso_or_equiv
_atom_site_adp_type
_atom_site_occupancy
_atom_site_symmetry_multiplicity
_atom_site_calc_flag
_atom_site_refinement_flags
_atom_site_disorder_group
Bi1 Bi 0.53589(6) 0.63916(6) 0.35991(5) 0.01634(18) Uani 1 1 d . .
C1 C 0.088(4) 0.842(4) 0.452(3) 0.092(8) Uiso 1 1 d D .
C2 C 0.183(2) 0.947(3) 0.530(3) 0.078(6) Uiso 1 1 d D .
C3 C 0.202(3) 0.976(4) 0.361(4) 0.109(9) Uiso 1 1 d D .
K1 K 0.4172(5) 0.8658(4) 0.5851(4) 0.0349(12) Uani 1 1 d . .
K2 K 0.1580(6) 0.6235(6) 0.3603(7) 0.067(2) Uani 1 1 d . .
K3 K 0.7421(11) 0.7775(9) 0.6815(8) 0.103(3) Uani 1 1 d . .
K4 K 0.9680(12) 0.6358(13) 0.5191(11) 0.093(4) Uani 0.75 1 d P 1
K4A K 1.000(4) 0.568(4) 0.496(3) 0.095(14) Uiso 0.25 1 d P 2
K5 K 0.987(3) 0.592(2) 0.0399(19) 0.149(12) Uani 0.50 1 d P .
Mn1 Mn 0.2354(3) 0.8579(3) 0.4347(3) 0.0303(8) Uani 1 1 d D .
Na1 Na 0.4308(19) 0.7535(16) 0.8306(12) 0.035(5) Uani 0.50 1 d P .
Na2 Na 0.051(3) 0.795(3) 0.268(3) 0.095(10) Uiso 0.50 1 d P .
Na3 Na 0.547(2) 0.993(2) 0.0706(15) 0.057(7) Uani 0.50 1 d P .
O1 O 0.8565(12) 0.4236(11) 0.3859(10) 0.023(3) Uani 1 1 d . .
O2 O 0.5524(12) 0.3955(10) 0.4154(10) 0.020(3) Uani 1 1 d . .
O3 O 0.6540(14) 0.4951(12) 0.5002(10) 0.025(3) Uani 1 1 d . .
O4 O 0.7595(12) 0.3262(11) 0.3011(11) 0.022(3) Uani 1 1 d . .
O5 O 1.0253(12) 0.5257(13) 0.2923(11) 0.030(4) Uani 1 1 d . .
O6 O 0.8933(14) 0.4537(12) 0.2103(12) 0.033(4) Uani 1 1 d . .
O7 O 0.8247(14) 0.3264(14) 0.1167(11) 0.034(4) Uani 1 1 d . .
O8 O 0.7365(13) 0.5509(11) 0.1251(10) 0.023(3) Uani 1 1 d . .
O9 O 0.6007(14) 0.4310(11) 0.2071(11) 0.026(3) Uani 1 1 d . .
O10 O 0.8447(13) 0.6625(12) 0.2182(10) 0.027(3) Uani 1 1 d . .
O11 O 0.6945(13) 0.5247(11) 0.3185(11) 0.026(3) Uani 1 1 d . .
O12 O 0.8140(13) 0.6415(12) 0.3906(10) 0.025(3) Uiso 1 1 d . .
O13 O 0.7584(14) 0.5942(13) 0.5910(11) 0.028(4) Uani 1 1 d . .
O14 O 0.5492(12) 0.7082(11) 0.6726(10) 0.022(3) Uani 1 1 d . .
O15 O 0.6057(12) 0.7110(11) 0.4927(10) 0.021(3) Uani 1 1 d . .
O16 O 0.7713(12) 0.8176(11) 0.4977(10) 0.021(3) Uiso 1 1 d . .
O17 O 0.6004(12) 0.9146(11) 0.4140(10) 0.022(3) Uani 1 1 d . .
O18 O 0.8097(13) 0.8287(11) 0.3115(11) 0.026(3) Uani 1 1 d . .
O19 O 0.6294(11) 0.7605(10) 0.3163(10) 0.017(3) Uani 1 1 d . .
O20 O 0.8761(14) 0.8525(14) 0.1259(12) 0.036(4) Uani 1 1 d . .
O21 O 0.6498(13) 0.9288(12) 0.2305(11) 0.026(3) Uani 1 1 d . .
O22 O 0.6943(12) 0.7668(12) 0.1258(10) 0.024(3) Uani 1 1 d . .
O23 O 0.4922(13) 0.7694(13) 0.0912(11) 0.030(4) Uani 1 1 d . .
O24 O 0.3392(13) 0.6515(11) 0.1844(10) 0.023(3) Uani 1 1 d . .
O25 O 0.6950(15) 0.6778(15) -0.0301(12) 0.041(4) Uani 1 1 d . .
O26 O 0.5452(13) 0.5629(12) 0.0831(10) 0.025(3) Uani 1 1 d . .
O27 O 0.3959(15) 0.4346(14) 0.1627(12) 0.035(4) Uani 1 1 d . .
O28 O 0.4052(12) 0.5142(11) 0.3201(10) 0.022(3) Uani 1 1 d . .
O29 O 0.4068(11) 0.8570(11) 0.4118(12) 0.027(4) Uani 1 1 d . .
O30 O 0.2637(16) 0.8703(14) 0.1716(13) 0.043(5) Uani 1 1 d . .
O31 O 0.3064(12) 0.7642(11) 0.3258(11) 0.024(3) Uani 1 1 d . .
O32 O 0.4478(14) 1.0539(11) 0.3304(11) 0.029(4) Uani 1 1 d . .
O33 O 0.7336(16) 0.2767(13) 0.4833(14) 0.042(5) Uani 1 1 d . .
O34 O 0.4522(14) 0.8797(13) 0.2358(12) 0.035(4) Uani 1 1 d . .
O35 O 0.5217(11) 0.6543(10) 0.2258(9) 0.016(3) Uani 1 1 d . .
O36 O 0.016(3) 0.842(3) 0.467(2) 0.092(8) Uiso 1 1 d D .
O37 O 0.159(2) 0.977(2) 0.580(2) 0.078(6) Uiso 1 1 d D .
O38 O 0.181(3) 1.038(3) 0.336(3) 0.109(9) Uiso 1 1 d D .
O1W O 0.483(3) 1.001(2) 0.143(2) 0.024(7) Uiso 0.50 1 d P .
O2W O 0.299(3) 0.874(3) 0.774(2) 0.029(7) Uiso 0.50 1 d P .
O3W O 0.878(2) 0.026(2) 0.1386(18) 0.046(6) Uiso 0.75 1 d P .
O4W O 0.738(2) 0.897(2) 0.0175(19) 0.051(7) Uiso 0.75 1 d P .
O5W O 0.924(2) 0.701(2) -0.1140(19) 0.051(7) Uiso 0.75 1 d P .
O6W O 0.180(2) 0.999(2) 0.642(2) 0.052(7) Uiso 0.75 1 d P .
O7W O 0.385(2) 0.868(2) 0.7335(19) 0.052(7) Uiso 0.75 1 d P .
O8W O 0.596(3) 0.803(3) 0.839(2) 0.032(7) Uiso 0.50 1 d P .
O9W O 0.368(3) 0.658(3) 0.983(2) 0.034(8) Uiso 0.50 1 d P .
O10W O 0.416(3) 0.811(3) 0.509(2) 0.038(8) Uiso 0.50 1 d P .
O11W O 0.145(3) 0.749(3) 0.081(3) 0.044(9) Uiso 0.50 1 d P .
O12W O 0.258(4) 0.574(3) 0.289(3) 0.052(10) Uiso 0.50 1 d P .
O13W O 0.868(2) 0.646(2) 0.1257(18) 0.045(6) Uiso 0.75 1 d P .
O14W O -0.009(2) 0.760(2) 0.2385(18) 0.045(6) Uiso 0.75 1 d P .
O15W O 0.251(2) 0.565(2) 0.0486(17) 0.012(5) Uiso 0.50 1 d P .
O16W O 0.652(4) 0.680(4) 0.739(3) 0.063(12) Uiso 0.50 1 d P .
O17W O 1.030(4) 0.771(3) -0.008(3) 0.052(10) Uiso 0.50 1 d P .
O18W O 0.348(4) 0.782(3) 0.733(3) 0.054(11) Uiso 0.50 1 d P .
O19W O 0.965(5) 0.199(5) 0.280(4) 0.091(17) Uiso 0.50 1 d P .
O20W O 0.975(5) 0.861(5) 0.050(4) 0.027(14) Uiso 0.25 1 d P .
W1 W 0.69698(7) 0.39474(6) 0.41965(6) 0.01810(19) Uani 1 1 d . .
W2 W 0.63254(8) 0.66846(8) 0.08506(6) 0.0277(2) Uani 1 1 d . .
W3 W 0.75822(8) 0.41895(7) 0.19867(6) 0.0239(2) Uani 1 1 d . .
W4 W 0.61400(7) 0.60866(6) 0.59587(6) 0.01832(19) Uani 1 1 d . .
W5 W 0.87870(7) 0.54135(7) 0.30628(6) 0.0222(2) Uani 1 1 d . .
W6 W 0.50695(7) 0.91779(6) 0.32658(6) 0.0223(2) Uani 1 1 d . .
W7 W 0.71491(7) 0.78645(6) 0.41908(6) 0.0189(2) Uani 1 1 d . .
W8 W 0.45517(8) 0.52478(7) 0.19326(6) 0.0223(2) Uani 1 1 d . .
W9 W 0.76897(8) 0.80389(7) 0.20306(6) 0.0240(2) Uani 1 1 d . .
W10 W 0.37209(8) 0.78377(7) 0.20997(7) 0.0247(2) Uani 1 1 d . .

loop_
_atom_site_aniso_label
_atom_site_aniso_U_11
_atom_site_aniso_U_22
_atom_site_aniso_U_33
_atom_site_aniso_U_23
_atom_site_aniso_U_13
_atom_site_aniso_U_12
Bi1 0.0157(4) 0.0113(3) 0.0231(4) 0.0001(3) -0.0082(3) -0.0023(3)
K1 0.041(3) 0.020(2) 0.044(3) -0.006(2) -0.018(3) 0.002(2)
K2 0.046(4) 0.050(4) 0.110(7) 0.003(4) -0.025(4) -0.014(3)
K3 0.127(9) 0.100(8) 0.096(8) -0.026(6) -0.033(7) -0.034(7)
K4 0.073(8) 0.096(11) 0.116(12) 0.018(9) -0.040(8) -0.027(8)
K5 0.19(3) 0.13(2) 0.10(2) -0.005(17) 0.02(2) -0.07(2)
Mn1 0.0254(18) 0.0185(16) 0.048(2) 0.0003(16) -0.0141(16) -0.0034(14)
Na1 0.064(13) 0.044(11) 0.019(9) 0.015(8) -0.030(9) -0.036(10)
Na3 0.060(15) 0.10(2) 0.034(13) 0.019(13) -0.026(11) -0.049(15)
O1 0.016(7) 0.021(8) 0.029(9) -0.008(6) -0.003(6) 0.000(6)
O2 0.024(8) 0.012(7) 0.022(8) -0.001(6) -0.008(6) -0.002(6)
O3 0.038(9) 0.022(8) 0.021(8) 0.006(6) -0.010(7) -0.016(7)
O4 0.022(7) 0.011(7) 0.035(9) -0.005(6) -0.010(7) -0.002(6)
O5 0.016(7) 0.035(9) 0.039(10) -0.014(8) -0.008(7) 0.002(7)
O6 0.031(9) 0.025(8) 0.051(11) -0.018(8) -0.015(8) -0.009(7)
O7 0.029(9) 0.050(11) 0.025(9) -0.011(8) -0.007(7) -0.007(8)
O8 0.038(9) 0.017(7) 0.017(8) -0.004(6) -0.009(7) -0.006(6)
O9 0.038(9) 0.014(7) 0.031(9) -0.006(6) -0.017(7) -0.002(6)
O10 0.032(9) 0.028(8) 0.022(8) 0.000(7) -0.011(7) -0.003(7)
O11 0.025(8) 0.020(8) 0.038(10) 0.001(7) -0.012(7) -0.012(6)
O13 0.034(9) 0.033(9) 0.028(9) 0.010(7) -0.017(7) -0.021(7)
O14 0.026(8) 0.014(7) 0.028(9) 0.002(6) -0.009(7) -0.007(6)
O15 0.024(8) 0.016(7) 0.025(8) -0.003(6) -0.011(6) -0.003(6)
O17 0.015(7) 0.018(7) 0.036(9) 0.002(6) -0.011(6) -0.004(6)
O18 0.023(8) 0.017(7) 0.043(10) -0.008(7) -0.012(7) -0.007(6)
O19 0.017(7) 0.009(6) 0.024(8) -0.003(6) -0.005(6) -0.001(5)
O20 0.032(9) 0.037(10) 0.036(10) -0.005(8) -0.004(8) -0.007(8)
O21 0.025(8) 0.021(8) 0.036(10) -0.005(7) -0.014(7) -0.002(6)
O22 0.020(7) 0.038(9) 0.018(8) -0.006(7) 0.005(6) -0.023(7)
O23 0.025(8) 0.043(10) 0.030(9) 0.005(8) -0.019(7) -0.014(7)
O24 0.029(8) 0.015(7) 0.033(9) 0.004(6) -0.023(7) -0.005(6)
O25 0.040(10) 0.050(11) 0.033(10) -0.006(9) -0.006(8) -0.016(9)
O26 0.029(8) 0.032(9) 0.016(8) -0.006(6) -0.008(6) -0.008(7)
O27 0.043(10) 0.039(10) 0.035(10) -0.002(8) -0.023(8) -0.019(8)
O28 0.026(8) 0.020(7) 0.026(8) 0.008(6) -0.014(7) -0.010(6)
O29 0.008(7) 0.019(7) 0.057(11) -0.010(7) -0.012(7) 0.001(6)
O30 0.044(11) 0.036(10) 0.055(13) 0.018(9) -0.021(9) -0.016(9)
O31 0.020(7) 0.016(7) 0.042(10) 0.002(7) -0.013(7) -0.014(6)
O32 0.043(10) 0.007(7) 0.041(10) -0.001(6) -0.019(8) -0.001(6)
O33 0.047(11) 0.017(8) 0.073(14) 0.004(8) -0.038(10) -0.002(8)
O34 0.028(9) 0.033(9) 0.051(12) -0.009(8) -0.016(8) -0.008(7)
O35 0.014(7) 0.016(7) 0.016(7) 0.002(6) -0.004(6) -0.001(5)
W1 0.0202(4) 0.0101(4) 0.0264(5) -0.0024(3) -0.0120(3) -0.0006(3)
W2 0.0304(5) 0.0320(5) 0.0234(5) 0.0038(4) -0.0083(4) -0.0134(4)
W3 0.0225(4) 0.0226(4) 0.0268(5) -0.0089(4) -0.0074(4) -0.0010(3)
W4 0.0217(4) 0.0135(4) 0.0240(5) -0.0010(3) -0.0112(3) -0.0058(3)
W5 0.0157(4) 0.0192(4) 0.0322(5) -0.0069(4) -0.0080(4) -0.0006(3)
W6 0.0208(4) 0.0115(4) 0.0356(5) 0.0024(3) -0.0109(4) -0.0036(3)
W7 0.0181(4) 0.0137(4) 0.0280(5) -0.0012(3) -0.0093(3) -0.0053(3)
W8 0.0263(5) 0.0209(4) 0.0244(5) 0.0010(4) -0.0130(4) -0.0081(4)
W9 0.0223(4) 0.0222(4) 0.0280(5) 0.0023(4) -0.0053(4) -0.0088(4)
W10 0.0256(5) 0.0187(4) 0.0335(5) 0.0066(4) -0.0170(4) -0.0056(4)

loop_
_atom_type_symbol
_atom_type_description
_atom_type_scat_dispersion_real
_atom_type_scat_dispersion_imag
_atom_type_scat_source
C C 0.0033 0.0016 'International Tables Vol C Tables 4.2.6.8 and 6.1.1.4'
O O 0.0106 0.0060 'International Tables Vol C Tables 4.2.6.8 and 6.1.1.4'
Na Na 0.0362 0.0249 'International Tables Vol C Tables 4.2.6.8 and 6.1.1.4'
K K 0.2009 0.2494 'International Tables Vol C Tables 4.2.6.8 and 6.1.1.4'
Mn Mn 0.3368 0.7283 'International Tables Vol C Tables 4.2.6.8 and 6.1.1.4'
W W -0.8490 6.8722 'International Tables Vol C Tables 4.2.6.8 and 6.1.1.4'
Bi Bi -4.1077 10.2566 'International Tables Vol C Tables 4.2.6.8 and 6.1.1.4'

loop_
_geom_angle_atom_site_label_1
_geom_angle_atom_site_label_2
_geom_angle_atom_site_label_3
_geom_angle
_geom_angle_site_symmetry_1
_geom_angle_site_symmetry_3
O11 Bi1 O35 88.1(6) . .
O11 Bi1 O19 88.3(5) . .
O35 Bi1 O19 84.3(5) . .
O36 C1 Mn1 170(6) . .
O36 C1 K2 93(4) . .
Mn1 C1 K2 96.9(18) . .
O36 C1 K4 52(4) . 1_455
Mn1 C1 K4 133(2) . 1_455
K2 C1 K4 53.1(8) . 1_455
O37 C2 Mn1 170(5) . .
O37 C2 K1 84(3) . .
Mn1 C2 K1 92.4(12) . .
O38 C3 Mn1 169(7) . .
O38 C3 K3 37(3) . 2_676
Mn1 C3 K3 137.8(19) . 2_676
O10W K1 O7W 148.0(16) . .
O10W K1 O18W 115.8(18) . .
O7W K1 O18W 32.2(12) . .
O10W K1 O14 102.4(14) . .
O7W K1 O14 60.7(8) . .
O18W K1 O14 54.2(10) . .
O10W K1 O29 25.9(14) . .
O7W K1 O29 167.2(8) . .
O18W K1 O29 138.2(11) . .
O14 K1 O29 124.2(5) . .
O10W K1 O17 125.0(15) . 2_676
O7W K1 O17 84.7(8) . 2_676
O18W K1 O17 114.0(11) . 2_676
O14 K1 O17 125.2(5) . 2_676
O29 K1 O17 99.0(5) . 2_676
O10W K1 O15 55.6(14) . .
O7W K1 O15 118.5(8) . .
O18W K1 O15 105.8(11) . .
O14 K1 O15 58.0(4) . .
O29 K1 O15 68.7(4) . .
O17 K1 O15 127.6(5) 2_676 .
O10W K1 O32 146.8(15) . 2_676
O7W K1 O32 56.0(8) . 2_676
O18W K1 O32 84.7(11) . 2_676
O14 K1 O32 67.3(4) . 2_676
O29 K1 O32 136.1(5) . 2_676
O17 K1 O32 58.1(4) 2_676 2_676
O15 K1 O32 94.9(4) . 2_676
O10W K1 O2W 136.7(16) . .
O7W K1 O2W 18.7(9) . .
O18W K1 O2W 27.5(11) . .
O14 K1 O2W 73.1(7) . .
O29 K1 O2W 148.7(7) . .
O17 K1 O2W 87.0(7) 2_676 .
O15 K1 O2W 130.2(7) . .
O32 K1 O2W 72.6(7) 2_676 .
O10W K1 O6W 104.2(15) . .
O7W K1 O6W 76.2(9) . .
O18W K1 O6W 78.8(12) . .
O14 K1 O6W 132.4(7) . .
O29 K1 O6W 94.4(7) . .
O17 K1 O6W 64.5(6) 2_676 .
O15 K1 O6W 159.6(7) . .
O32 K1 O6W 105.3(7) 2_676 .
O2W K1 O6W 60.5(9) . .
O10W K1 O17 68.5(14) . .
O7W K1 O17 138.2(8) . .
O18W K1 O17 156.0(10) . .
O14 K1 O17 102.0(4) . .
O29 K1 O17 54.4(4) . .
O17 K1 O17 75.6(5) 2_676 .
O15 K1 O17 55.5(4) . .
O32 K1 O17 82.4(5) 2_676 .
O2W K1 O17 154.6(7) . .
O6W K1 O17 124.2(6) . .
O10W K1 C2 67.4(16) . .
O7W K1 C2 110.4(10) . .
O18W K1 C2 99.9(12) . .
O14 K1 C2 146.4(8) . .
O29 K1 C2 58.5(8) . .
O17 K1 C2 82.7(8) 2_676 .
O15 K1 C2 123.0(8) . .
O32 K1 C2 138.0(8) 2_676 .
O2W K1 C2 92.4(10) . .
O6W K1 C2 37.3(8) . .
O17 K1 C2 103.3(8) . .
O12W K2 K4A 140(2) . 1_455
O12W K2 Na2 101.3(19) . .
K4A K2 Na2 108.4(14) 1_455 .
O12W K2 O5 86.9(17) . 1_455
K4A K2 O5 72.4(11) 1_455 1_455
Na2 K2 O5 80.0(9) . 1_455
O12W K2 O31 75.8(17) . .
K4A K2 O31 137.3(12) 1_455 .
Na2 K2 O31 76.1(9) . .
O5 K2 O31 146.9(6) 1_455 .
O12W K2 O13 70.0(17) . 2_666
K4A K2 O13 72.0(12) 1_455 2_666
Na2 K2 O13 157.3(9) . 2_666
O5 K2 O13 78.6(5) 1_455 2_666
O31 K2 O13 119.7(5) . 2_666
O12W K2 K4 158.3(17) . 1_455
K4A K2 K4 19.0(10) 1_455 1_455
Na2 K2 K4 96.3(9) . 1_455
O5 K2 K4 83.7(5) 1_455 1_455
O31 K2 K4 121.3(6) . 1_455
O13 K2 K4 88.9(5) 2_666 1_455
O12W K2 O28 36.0(17) . .
K4A K2 O28 123.8(12) 1_455 .
Na2 K2 O28 127.8(9) . .
O5 K2 O28 113.5(5) 1_455 .
O31 K2 O28 66.5(4) . .
O13 K2 O28 56.5(4) 2_666 .
K4 K2 O28 133.9(5) 1_455 .
O12W K2 O24 31.5(17) . .
K4A K2 O24 168.7(12) 1_455 .
Na2 K2 O24 74.2(9) . .
O5 K2 O24 97.7(5) 1_455 .
O31 K2 O24 53.8(4) . .
O13 K2 O24 101.2(5) 2_666 .
K4 K2 O24 169.9(5) 1_455 .
O28 K2 O24 54.6(4) . .
O12W K2 C1 132.9(18) . .
K4A K2 C1 85.3(14) 1_455 .
Na2 K2 C1 65.2(12) . .
O5 K2 C1 129.9(9) 1_455 .
O31 K2 C1 57.3(8) . .
O13 K2 C1 136.2(10) 2_666 .
K4 K2 C1 66.6(9) 1_455 .
O28 K2 C1 116.1(8) . .
O24 K2 C1 105.5(9) . .
O12W K2 O14W 99.3(18) . .
K4A K2 O14W 99.2(12) 1_455 .
Na2 K2 O14W 20.7(9) . .
O5 K2 O14W 59.4(6) 1_455 .
O31 K2 O14W 95.4(6) . .
O13 K2 O14W 137.4(6) 2_666 .
K4 K2 O14W 92.7(6) 1_455 .
O28 K2 O14W 133.2(6) . .
O24 K2 O14W 79.6(6) . .
C1 K2 O14W 81.8(10) . .
O12W K2 O36 146.2(18) . .
K4A K2 O36 73.7(12) 1_455 .
Na2 K2 O36 61.8(10) . .
O5 K2 O36 115.8(7) 1_455 .
O31 K2 O36 71.9(7) . .
O13 K2 O36 136.0(7) 2_666 .
K4 K2 O36 54.7(7) 1_455 .
O28 K2 O36 130.7(7) . .
O24 K2 O36 116.4(7) . .
C1 K2 O36 15.1(6) . .
O14W K2 O36 74.7(7) . .
O16W K3 O8W 56.1(16) . .
O16W K3 O38 155.4(17) . 2_676
O8W K3 O38 99.2(11) . 2_676
O16W K3 O32 94.9(15) . 2_676
O8W K3 O32 70.8(9) . 2_676
O38 K3 O32 74.0(8) 2_676 2_676
O16W K3 O16 117.5(15) . .
O8W K3 O16 145.7(9) . .
O38 K3 O16 81.9(9) 2_676 .
O32 K3 O16 76.8(6) 2_676 .
O16W K3 O14 39.2(15) . .
O8W K3 O14 73.8(8) . .
O38 K3 O14 140.7(9) 2_676 .
O32 K3 O14 67.2(5) 2_676 .
O16 K3 O14 83.7(5) . .
O16W K3 O13 61.1(15) . .
O8W K3 O13 117.2(9) . .
O38 K3 O13 143.5(10) 2_676 .
O32 K3 O13 114.2(6) 2_676 .
O16 K3 O13 66.7(5) . .
O14 K3 O13 56.3(5) . .
O16W K3 C3 153.8(17) . 2_676
O8W K3 C3 99.9(12) . 2_676
O38 K3 C3 10.9(7) 2_676 2_676
O32 K3 C3 64.4(7) 2_676 2_676
O16 K3 C3 75.2(10) . 2_676
O14 K3 C3 130.4(8) . 2_676
O13 K3 C3 140.5(11) . 2_676
O16W K3 K4 105.6(15) . .
O8W K3 K4 154.9(9) . .
O38 K3 K4 97.9(9) 2_676 .
O32 K3 K4 132.0(6) 2_676 .
O16 K3 K4 55.3(4) . .
O14 K3 K4 103.4(5) . .
O13 K3 K4 49.0(4) . .
C3 K3 K4 100.4(9) 2_676 .
O16W K3 W4 48.3(15) . .
O8W K3 W4 98.5(8) . .
O38 K3 W4 149.3(9) 2_676 .
O32 K3 W4 88.6(4) 2_676 .
O16 K3 W4 69.4(4) . .
O14 K3 W4 28.6(3) . .
O13 K3 W4 28.3(3) . .
C3 K3 W4 139.6(9) 2_676 .
K4 K3 W4 75.0(3) . .
O16W K3 Na1 36.0(15) . .
O8W K3 Na1 34.3(8) . .
O38 K3 Na1 122.9(8) 2_676 .
O32 K3 Na1 62.0(5) 2_676 .
O16 K3 Na1 118.1(5) . .
O14 K3 Na1 39.6(4) . .
O13 K3 Na1 89.6(5) . .
C3 K3 Na1 118.2(8) 2_676 .
K4 K3 Na1 138.4(5) . .
W4 K3 Na1 65.8(3) . .
O16W K3 K4A 97.9(16) . .
O8W K3 K4A 148.5(11) . .
O38 K3 K4A 105.5(10) 2_676 .
O32 K3 K4A 134.8(8) 2_676 .
O16 K3 K4A 58.8(8) . .
O14 K3 K4A 97.7(8) . .
O13 K3 K4A 42.3(7) . .
C3 K3 K4A 108.0(11) 2_676 .
K4 K3 K4A 7.7(7) . .
W4 K3 K4A 69.2(7) . .
Na1 K3 K4A 131.2(8) . .
O13 K4 O1 120.7(7) . 2_766
O13 K4 O36 126.7(9) . 1_655
O1 K4 O36 91.8(8) 2_766 1_655
O13 K4 K2 144.7(7) . 1_655
O1 K4 K2 85.5(5) 2_766 1_655
O36 K4 K2 69.9(7) 1_655 1_655
O13 K4 O16 66.3(5) . .
O1 K4 O16 140.0(8) 2_766 .
O36 K4 O16 62.3(8) 1_655 .
K2 K4 O16 110.1(6) 1_655 .
O13 K4 O12 62.5(5) . .
O1 K4 O12 164.1(8) 2_766 .
O36 K4 O12 97.8(8) 1_655 .
K2 K4 O12 85.9(5) 1_655 .
O16 K4 O12 55.9(5) . .
O13 K4 C1 140.2(10) . 1_655
O1 K4 C1 81.5(9) 2_766 1_655
O36 K4 C1 13.7(8) 1_655 1_655
K2 K4 C1 60.3(9) 1_655 1_655
O16 K4 C1 75.8(9) . 1_655
O12 K4 C1 105.7(10) . 1_655
O13 K4 O5 70.5(5) . 2_766
O1 K4 O5 51.1(5) 2_766 2_766
O36 K4 O5 132.3(9) 1_655 2_766
K2 K4 O5 124.8(5) 1_655 2_766
O16 K4 O5 125.0(6) . 2_766
O12 K4 O5 126.0(6) . 2_766
C1 K4 O5 127.7(10) 1_655 2_766
O13 K4 K3 53.2(5) . .
O1 K4 K3 99.4(6) 2_766 .
O36 K4 K3 82.8(8) 1_655 .
K2 K4 K3 152.4(6) 1_655 .
O16 K4 K3 50.5(4) . .
O12 K4 K3 94.4(5) . .
C1 K4 K3 93.3(9) 1_655 .
O5 K4 K3 76.7(5) 2_766 .
O13 K4 K4 79.5(6) . 2_766
O1 K4 K4 85.6(6) 2_766 2_766
O36 K4 K4 149.3(10) 1_655 2_766
K2 K4 K4 79.5(6) 1_655 2_766
O16 K4 K4 132.4(7) . 2_766
O12 K4 K4 79.6(6) . 2_766
C1 K4 K4 138.5(11) 1_655 2_766
O5 K4 K4 66.7(5) 2_766 2_766
K3 K4 K4 127.8(7) . 2_766
O13 K4 W7 61.5(4) . .
O1 K4 W7 164.9(7) 2_766 .
O36 K4 W7 76.9(7) 1_655 .
K2 K4 W7 99.7(4) 1_655 .
O16 K4 W7 25.0(3) . .
O12 K4 W7 30.9(3) . .
C1 K4 W7 88.7(9) 1_655 .
O5 K4 W7 131.5(5) 2_766 .
K3 K4 W7 69.5(3) . .
K4 K4 W7 109.2(6) 2_766 .
O13 K4 W5 96.4(5) . 2_766
O1 K4 W5 26.7(3) 2_766 2_766
O36 K4 W5 117.1(8) 1_655 2_766
K2 K4 W5 101.8(4) 1_655 2_766
O16 K4 W5 144.1(6) . 2_766
O12 K4 W5 144.8(6) . 2_766
C1 K4 W5 107.9(9) 1_655 2_766
O5 K4 W5 26.0(3) 2_766 2_766
K3 K4 W5 93.8(4) . 2_766
K4 K4 W5 68.5(4) 2_766 2_766
W7 K4 W5 157.4(4) . 2_766
K4A K4A K2 115(4) 2_766 1_655
K4A K4A O13 84(3) 2_766 .
K2 K4A O13 149(2) 1_655 .
K4A K4A O1 103(4) 2_766 2_766
K2 K4A O1 89.0(15) 1_655 2_766
O13 K4A O1 111.8(17) . 2_766
K4A K4A O12 96(3) 2_766 .
K2 K4A O12 91.4(15) 1_655 .
O13 K4A O12 60.9(11) . .
O1 K4A O12 159.4(19) 2_766 .
K4A K4A O5 79(3) 2_766 .
K2 K4A O5 56.4(10) 1_655 .
O13 K4A O5 107.9(16) . .
O1 K4A O5 140.2(18) 2_766 .
O12 K4A O5 52.4(9) . .
K4A K4A O13 64(3) 2_766 2_766
K2 K4A O13 57.0(10) 1_655 2_766
O13 K4A O13 147.3(18) . 2_766
O1 K4A O13 77.6(12) 2_766 2_766
O12 K4A O13 119.5(16) . 2_766
O5 K4A O13 67.5(11) . 2_766
K4A K4A O5 70(3) 2_766 2_766
K2 K4A O5 138.7(18) 1_655 2_766
O13 K4A O5 69.4(11) . 2_766
O1 K4A O5 51.5(9) 2_766 2_766
O12 K4A O5 129.7(17) . 2_766
O5 K4A O5 149.1(17) . 2_766
O13 K4A O5 97.7(14) 2_766 2_766
K4A K4A K2 40(3) 2_766 2_666
K2 K4A K2 154.7(18) 1_655 2_666
O13 K4A K2 48.9(8) . 2_666
O1 K4A K2 96.6(14) 2_766 2_666
O12 K4A K2 91.7(12) . 2_666
O5 K4A K2 107.4(14) . 2_666
O13 K4A K2 100.1(13) 2_766 2_666
O5 K4A K2 46.4(7) 2_766 2_666
K4A K4A W5 77(3) 2_766 .
K2 K4A W5 80.0(12) 1_655 .
O13 K4A W5 80.7(12) . .
O1 K4A W5 167.4(18) 2_766 .
O12 K4A W5 29.0(5) . .
O5 K4A W5 27.2(5) . .
O13 K4A W5 91.2(12) 2_766 .
O5 K4A W5 137.3(15) 2_766 .
K2 K4A W5 90.9(11) 2_666 .
K4A K4A W5 76(3) 2_766 2_766
K2 K4A W5 111.6(15) 1_655 2_766
O13 K4A W5 96.4(14) . 2_766
O1 K4A W5 29.3(6) 2_766 2_766
O12 K4A W5 156.9(17) . 2_766
O5 K4A W5 142.9(16) . 2_766
O13 K4A W5 76.8(11) 2_766 2_766
O5 K4A W5 27.2(5) 2_766 2_766
K2 K4A W5 68.2(9) 2_666 2_766
W5 K4A W5 153.2(15) . 2_766
K4A K4A K3 119(4) 2_766 .
K2 K4A K3 126.0(16) 1_655 .
O13 K4A K3 41.6(8) . .
O1 K4A K3 82.4(12) 2_766 .
O12 K4A K3 80.7(11) . .
O5 K4A K3 132.2(15) . .
O13 K4A K3 159.8(16) 2_766 .
O5 K4A K3 67.0(9) 2_766 .
K2 K4A K3 79.3(10) 2_666 .
W5 K4A K3 109.0(12) . .
W5 K4A K3 84.4(10) 2_766 .
O13W K5 O17W 91.4(18) . .
O13W K5 K5 125(2) . 2_765
O17W K5 K5 136.8(19) . 2_765
O13W K5 O5W 102.2(19) . .
O17W K5 O5W 61.4(13) . .
K5 K5 O5W 86.2(16) 2_765 .
O13W K5 O10 19.0(10) . .
O17W K5 O10 92.5(14) . .
K5 K5 O10 129.7(15) 2_765 .
O5W K5 O10 119.1(14) . .
O13W K5 O6 58.2(12) . .
O17W K5 O6 141.9(15) . .
K5 K5 O6 81.3(12) 2_765 .
O5W K5 O6 141.1(15) . .
O10 K5 O6 51.1(6) . .
O13W K5 O7 137.7(17) . 2_765
O17W K5 O7 46.3(11) . 2_765
K5 K5 O7 93.9(13) 2_765 2_765
O5W K5 O7 60.2(8) . 2_765
O10 K5 O7 136.2(12) . 2_765
O6 K5 O7 156.8(14) . 2_765
O13W K5 O8 44.9(12) . .
O17W K5 O8 125.2(16) . .
K5 K5 O8 80.7(14) 2_765 .
O5W K5 O8 92.6(13) . .
O10 K5 O8 57.2(6) . .
O6 K5 O8 49.1(6) . .
O7 K5 O8 152.7(14) 2_765 .
O13W K5 O15W 122.2(18) . 1_655
O17W K5 O15W 74.3(13) . 1_655
K5 K5 O15W 99.6(18) 2_765 1_655
O5W K5 O15W 117.1(11) . 1_655
O10 K5 O15W 104.3(12) . 1_655
O6 K5 O15W 101.3(12) . 1_655
O7 K5 O15W 56.9(8) 2_765 1_655
O8 K5 O15W 150.3(12) . 1_655
O13W K5 O11W 91.3(16) . 1_655
O17W K5 O11W 40.3(13) . 1_655
K5 K5 O11W 141(2) 2_765 1_655
O5W K5 O11W 100.8(12) . 1_655
O10 K5 O11W 80.0(10) . 1_655
O6 K5 O11W 112.0(12) . 1_655
O7 K5 O11W 59.2(9) 2_765 1_655
O8 K5 O11W 136.1(12) . 1_655
O15W K5 O11W 43.2(9) 1_655 1_655
O13W K5 W9 20.9(10) . .
O17W K5 W9 70.7(12) . .
K5 K5 W9 144.5(18) 2_765 .
O5W K5 W9 94.1(11) . .
O10 K5 W9 26.8(4) . .
O6 K5 W9 76.3(6) . .
O7 K5 W9 117.0(9) 2_765 .
O8 K5 W9 63.8(6) . .
O15W K5 W9 111.5(10) 1_655 .
O11W K5 W9 73.7(9) 1_655 .
O13W K5 W5 43.1(12) . .
O17W K5 W5 114.0(14) . .
K5 K5 W5 108.9(13) 2_765 .
O5W K5 W5 144.9(13) . .
O10 K5 W5 28.3(4) . .
O6 K5 W5 28.0(4) . .
O7 K5 W5 144.7(12) 2_765 .
O8 K5 W5 60.5(5) . .
O15W K5 W5 92.0(10) 1_655 .
O11W K5 W5 87.1(10) 1_655 .
W9 K5 W5 55.1(4) . .
C3 Mn1 C1 89.4(18) . .
C3 Mn1 C2 88(2) . .
C1 Mn1 C2 89.9(17) . .
C3 Mn1 O29 95.0(9) . .
C1 Mn1 O29 173.0(16) . .
C2 Mn1 O29 95.7(8) . .
C3 Mn1 O33 177.4(11) . 2_666
C1 Mn1 O33 88.1(17) . 2_666
C2 Mn1 O33 92.4(15) . 2_666
O29 Mn1 O33 87.4(7) . 2_666
C3 Mn1 O31 90.4(19) . .
C1 Mn1 O31 95.0(16) . .
C2 Mn1 O31 174.9(8) . .
O29 Mn1 O31 79.6(6) . .
O33 Mn1 O31 89.0(7) 2_666 .
C3 Mn1 K1 117.5(13) . .
C1 Mn1 K1 134.4(16) . .
C2 Mn1 K1 57.5(10) . .
O29 Mn1 K1 47.4(5) . .
O33 Mn1 K1 64.9(5) 2_666 .
O31 Mn1 K1 119.0(4) . .
C3 Mn1 K2 109.7(15) . .
C1 Mn1 K2 54.7(15) . .
C2 Mn1 K2 138.5(9) . .
O29 Mn1 K2 118.5(4) . .
O33 Mn1 K2 68.2(5) 2_666 .
O31 Mn1 K2 46.4(4) . .
K1 Mn1 K2 131.01(17) . .
O18W Na1 O7W 37.6(14) . .
O18W Na1 O2W 36.6(14) . .
O7W Na1 O2W 28.3(11) . .
O18W Na1 O8W 130.3(17) . .
O7W Na1 O8W 97.9(13) . .
O2W Na1 O8W 118.1(14) . .
O18W Na1 O14 61.6(14) . .
O7W Na1 O14 66.3(10) . .
O2W Na1 O14 89.3(11) . .
O8W Na1 O14 83.4(11) . .
O18W Na1 O9W 126.0(17) . .
O7W Na1 O9W 148.1(15) . .
O2W Na1 O9W 119.9(14) . .
O8W Na1 O9W 103.7(13) . .
O14 Na1 O9W 139.0(12) . .
O18W Na1 O16W 101.6(18) . .
O7W Na1 O16W 96.2(15) . .
O2W Na1 O16W 123.9(15) . .
O8W Na1 O16W 51.5(13) . .
O14 Na1 O16W 40.0(11) . .
O9W Na1 O16W 115.7(14) . .
O18W Na1 O9 70.8(14) . 2_666
O7W Na1 O9 107.2(11) . 2_666
O2W Na1 O9 102.0(11) . 2_666
O8W Na1 O9 131.9(13) . 2_666
O14 Na1 O9 70.9(7) . 2_666
O9W Na1 O9 75.1(9) . 2_666
O16W Na1 O9 84.9(12) . 2_666
O18W Na1 O27 120.5(15) . 2_666
O7W Na1 O27 136.8(13) . 2_666
O2W Na1 O27 156.8(12) . 2_666
O8W Na1 O27 72.4(10) . 2_666
O14 Na1 O27 70.7(7) . 2_666
O9W Na1 O27 73.2(9) . 2_666
O16W Na1 O27 44.3(11) . 2_666
O9 Na1 O27 61.0(6) 2_666 2_666
O18W Na1 W8 97.5(14) . 2_666
O7W Na1 W8 127.2(11) . 2_666
O2W Na1 W8 132.7(10) . 2_666
O8W Na1 W8 99.9(11) . 2_666
O14 Na1 W8 67.0(6) . 2_666
O9W Na1 W8 72.0(9) . 2_666
O16W Na1 W8 60.2(11) . 2_666
O9 Na1 W8 32.7(4) 2_666 2_666
O27 Na1 W8 28.3(4) 2_666 2_666
O18W Na1 Na3 115.5(15) . 2_676
O7W Na1 Na3 80.5(10) . 2_676
O2W Na1 Na3 81.7(10) . 2_676
O8W Na1 Na3 51.1(10) . 2_676
O14 Na1 Na3 118.9(7) . 2_676
O9W Na1 Na3 94.8(10) . 2_676
O16W Na1 Na3 101.0(12) . 2_676
O9 Na1 Na3 169.8(8) 2_666 2_676
O27 Na1 Na3 117.9(7) 2_666 2_676
W8 Na1 Na3 145.5(6) 2_666 2_676
O18W Na1 K1 30.4(13) . .
O7W Na1 K1 24.4(8) . .
O2W Na1 K1 46.3(9) . .
O8W Na1 K1 100.0(10) . .
O14 Na1 K1 43.4(4) . .
O9W Na1 K1 156.4(10) . .
O16W Na1 K1 78.9(11) . .
O9 Na1 K1 88.6(5) 2_666 .
O27 Na1 K1 113.9(7) 2_666 .
W8 Na1 K1 103.3(5) 2_666 .
Na3 Na1 K1 100.6(5) 2_676 .
O14W Na2 K2 104(3) . .
O14W Na2 O18 49(2) . 1_455
K2 Na2 O18 113.9(14) . 1_455
O14W Na2 O11W 66(2) . .
K2 Na2 O11W 105.7(15) . .
O18 Na2 O11W 109.1(15) 1_455 .
O14W Na2 O30 129(3) . .
K2 Na2 O30 97.0(12) . .
O18 Na2 O30 148.8(15) 1_455 .
O11W Na2 O30 63.5(11) . .
O14W Na2 K4 94(2) . 1_455
K2 Na2 K4 43.2(6) . 1_455
O18 Na2 K4 75.6(9) 1_455 1_455
O11W Na2 K4 140.0(15) . 1_455
O30 Na2 K4 130.7(12) . 1_455
O14W Na2 K4A 89(2) . 1_455
K2 Na2 K4A 34.9(8) . 1_455
O18 Na2 K4A 80.0(11) 1_455 1_455
O11W Na2 K4A 127.6(15) . 1_455
O30 Na2 K4A 129.6(13) . 1_455
K4 Na2 K4A 12.5(6) 1_455 1_455
O1W Na3 O4W 133(2) . .
O1W Na3 Na3 117(2) . 2_675
O4W Na3 Na3 103.7(16) . 2_675
O1W Na3 O34 34.1(17) . .
O4W Na3 O34 106.0(12) . .
Na3 Na3 O34 118.7(12) 2_675 .
O1W Na3 Na1 72.2(19) . 2_676
O4W Na3 Na1 105.5(10) . 2_676
Na3 Na3 Na1 122.1(15) 2_675 2_676
O34 Na3 Na1 99.4(8) . 2_676
W5 O1 W1 116.8(7) . .
W5 O1 K4 110.3(7) . 2_766
W1 O1 K4 129.2(7) . 2_766
W5 O1 K4A 101.1(11) . 2_766
W1 O1 K4A 128.0(12) . 2_766
K4 O1 K4A 18.8(9) 2_766 2_766
W1 O2 W4 176.8(8) . 2_666
W1 O2 K1 98.8(5) . 2_666
W4 O2 K1 79.3(4) 2_666 2_666
W1 O3 W4 176.4(9) . .
W3 O4 W1 116.4(7) . .
W5 O5 K2 134.4(8) . 1_655
W5 O5 K4A 94.5(11) . .
K2 O5 K4A 51.2(9) 1_655 .
W5 O5 K4A 90.3(11) . 2_766
K2 O5 K4A 73.8(9) 1_655 2_766
K4A O5 K4A 30.9(17) . 2_766
W5 O5 K4 93.9(7) . 2_766
K2 O5 K4 82.3(5) 1_655 2_766
K4A O5 K4 46.2(11) . 2_766
K4A O5 K4 16.1(8) 2_766 2_766
W3 O6 W5 118.7(9) . .
W3 O6 K5 108.5(10) . .
W5 O6 K5 102.5(8) . .
W3 O7 K5 111.9(10) . 2_765
W2 O8 W3 147.9(9) . .
W2 O8 K5 105.8(9) . .
W3 O8 K5 106.2(9) . .
W3 O9 W8 146.2(8) . .
W3 O9 Na1 110.5(8) . 2_666
W8 O9 Na1 98.7(7) . 2_666
W9 O10 W5 145.7(9) . .
W9 O10 K5 107.0(9) . .
W5 O10 K5 107.1(9) . .
Bi1 O11 W1 107.4(7) . .
Bi1 O11 W3 129.3(7) . .
W1 O11 W3 96.0(6) . .
Bi1 O11 W5 128.0(7) . .
W1 O11 W5 96.0(6) . .
W3 O11 W5 91.9(6) . .
W5 O12 W7 146.5(9) . .
W5 O12 K4A 96.6(11) . .
W7 O12 K4A 113.0(11) . .
W5 O12 K4 113.3(7) . .
W7 O12 K4 95.5(6) . .
K4A O12 K4 17.5(9) . .
W4 O13 K4 153.2(9) . .
W4 O13 K2 105.5(6) . 2_666
K4 O13 K2 96.2(6) . 2_666
W4 O13 K3 100.1(8) . .
K4 O13 K3 77.8(6) . .
K2 O13 K3 128.1(6) 2_666 .
W4 O13 K4A 152.7(13) . .
K4 O13 K4A 19.0(9) . .
K2 O13 K4A 80.8(11) 2_666 .
K3 O13 K4A 96.1(11) . .
W4 O13 K4A 136.3(11) . 2_766
K4 O13 K4A 51.3(11) . 2_766
K2 O13 K4A 50.9(10) 2_666 2_766
K3 O13 K4A 123.5(10) . 2_766
K4A O13 K4A 32.7(18) . 2_766
W4 O14 Na1 146.6(8) . .
W4 O14 K1 104.2(7) . .
Na1 O14 K1 97.0(7) . .
W4 O14 K3 101.4(7) . .
Na1 O14 K3 95.8(7) . .
K1 O14 K3 108.4(5) . .
W7 O15 W4 131.8(7) . .
W7 O15 K1 106.6(6) . .
W4 O15 K1 95.8(6) . .
W7 O16 K3 136.1(8) . .
W7 O16 K4 107.6(7) . .
K3 O16 K4 74.3(5) . .
W7 O17 W6 114.5(7) . .
W7 O17 K1 137.0(6) . 2_676
W6 O17 K1 99.4(5) . 2_676
W7 O17 K1 97.2(6) . .
W6 O17 K1 97.1(5) . .
K1 O17 K1 104.4(5) 2_676 .
W7 O18 W9 114.5(7) . .
W7 O18 Na2 126.5(11) . 1_655
W9 O18 Na2 106.8(10) . 1_655
Bi1 O19 W6 109.5(6) . .
Bi1 O19 W9 140.8(6) . .
W6 O19 W9 97.6(5) . .
Bi1 O19 W7 112.1(6) . .
W6 O19 W7 95.0(5) . .
W9 O19 W7 92.5(5) . .
W9 O21 W6 118.2(8) . .
W9 O22 W2 151.7(9) . .
W2 O23 W10 118.0(8) . .
W8 O24 W10 115.2(7) . .
W8 O24 K2 99.4(6) . .
W10 O24 K2 98.2(6) . .
W8 O26 W2 115.5(7) . .
W8 O27 Na1 100.6(8) . 2_666
W8 O28 W4 131.3(8) . 2_666
W8 O28 K2 104.1(6) . .
W4 O28 K2 95.8(6) 2_666 .
W6 O29 Mn1 134.4(9) . .
W6 O29 K1 115.6(6) . .
Mn1 O29 K1 99.6(7) . .
W10 O30 Na2 104.1(10) . .
W10 O31 Mn1 136.5(8) . .
W10 O31 K2 113.0(7) . .
Mn1 O31 K2 101.6(6) . .
W6 O32 K3 146.9(8) . 2_676
W6 O32 K1 105.8(7) . 2_676
K3 O32 K1 105.9(5) 2_676 2_676
W1 O33 Mn1 175.5(13) . 2_666
W1 O33 K1 97.7(7) . 2_666
Mn1 O33 K1 81.8(5) 2_666 2_666
W6 O34 W10 143.2(11) . .
W6 O34 Na3 107.2(8) . .
W10 O34 Na3 109.1(9) . .
Bi1 O35 W10 110.6(6) . .
Bi1 O35 W8 112.9(6) . .
W10 O35 W8 95.5(5) . .
Bi1 O35 W2 139.7(6) . .
W10 O35 W2 96.8(5) . .
W8 O35 W2 92.4(5) . .
C1 O36 K4 115(5) . 1_455
C1 O36 K2 72(4) . .
K4 O36 K2 55.4(7) 1_455 .
C2 O37 K1 80(2) . .
C3 O38 K3 132(3) . 2_676
Na1 O2W K1 100.0(12) . .
Na1 O7W K1 133.2(15) . .
Na1 O8W K3 106.8(14) . .
Na2 O11W K5 105.9(14) . 1_455
Na2 O14W K2 55(2) . .
K3 O16W Na1 120(2) . .
Na1 O18W K1 125(2) . .
O33 W1 O3 102.7(8) . .
O33 W1 O2 102.0(7) . .
O3 W1 O2 96.4(7) . .
O33 W1 O4 95.2(8) . .
O3 W1 O4 159.8(6) . .
O2 W1 O4 89.0(6) . .
O33 W1 O1 95.4(7) . .
O3 W1 O1 87.7(6) . .
O2 W1 O1 160.7(6) . .
O4 W1 O1 81.2(6) . .
O33 W1 O11 165.4(8) . .
O3 W1 O11 86.8(6) . .
O2 W1 O11 87.7(6) . .
O4 W1 O11 73.9(6) . .
O1 W1 O11 73.7(6) . .
O33 W1 K1 56.7(6) . 2_666
O3 W1 K1 131.7(5) . 2_666
O2 W1 K1 54.8(4) . 2_666
O4 W1 K1 66.7(4) . 2_666
O1 W1 K1 133.1(4) . 2_666
O11 W1 K1 124.2(4) . 2_666
O25 W2 O23 99.6(8) . .
O25 W2 O8 103.1(8) . .
O23 W2 O8 156.2(7) . .
O25 W2 O22 101.0(7) . .
O23 W2 O22 91.2(7) . .
O8 W2 O22 91.7(7) . .
O25 W2 O26 97.0(7) . .
O23 W2 O26 85.5(6) . .
O8 W2 O26 84.4(6) . .
O22 W2 O26 162.0(6) . .
O25 W2 O35 169.0(7) . .
O23 W2 O35 73.3(6) . .
O8 W2 O35 83.2(6) . .
O22 W2 O35 87.6(5) . .
O26 W2 O35 74.5(5) . .
O25 W2 K5 71.1(7) . .
O23 W2 K5 150.7(6) . .
O8 W2 K5 47.9(6) . .
O22 W2 K5 64.7(6) . .
O26 W2 K5 122.6(6) . .
O35 W2 K5 119.2(5) . .
O7 W3 O9 101.1(7) . .
O7 W3 O4 99.4(7) . .
O9 W3 O4 94.0(6) . .
O7 W3 O6 98.5(7) . .
O9 W3 O6 159.4(6) . .
O4 W3 O6 89.1(7) . .
O7 W3 O8 100.6(7) . .
O9 W3 O8 84.2(7) . .
O4 W3 O8 159.8(6) . .
O6 W3 O8 85.9(7) . .
O7 W3 O11 170.2(7) . .
O9 W3 O11 86.3(6) . .
O4 W3 O11 73.4(6) . .
O6 W3 O11 75.1(6) . .
O8 W3 O11 86.4(6) . .
O13 W4 O14 100.4(7) . .
O13 W4 O28 95.5(6) . 2_666
O14 W4 O28 97.5(7) . 2_666
O13 W4 O15 97.7(6) . .
O14 W4 O15 93.0(6) . .
O28 W4 O15 161.4(6) 2_666 .
O13 W4 O3 92.3(7) . .
O14 W4 O3 167.1(6) . .
O28 W4 O3 83.0(6) 2_666 .
O15 W4 O3 83.4(6) . .
O13 W4 O2 169.5(7) . 2_666
O14 W4 O2 90.1(6) . 2_666
O28 W4 O2 83.1(6) 2_666 2_666
O15 W4 O2 81.5(6) . 2_666
O3 W4 O2 77.2(6) . 2_666
O13 W4 K3 51.6(6) . .
O14 W4 K3 50.1(5) . .
O28 W4 K3 109.5(5) 2_666 .
O15 W4 K3 88.9(4) . .
O3 W4 K3 141.8(5) . .
O2 W4 K3 138.6(4) 2_666 .
O13 W4 K1 122.4(5) . .
O14 W4 K1 47.7(5) . .
O28 W4 K1 129.4(5) 2_666 .
O15 W4 K1 51.2(4) . .
O3 W4 K1 122.9(4) . .
O2 W4 K1 65.1(4) 2_666 .
K3 W4 K1 77.6(2) . .
O13 W4 K2 47.7(5) . 2_666
O14 W4 K2 120.7(5) . 2_666
O28 W4 K2 52.4(4) 2_666 2_666
O15 W4 K2 132.6(4) . 2_666
O3 W4 K2 69.6(4) . 2_666
O2 W4 K2 126.1(4) 2_666 2_666
K3 W4 K2 89.3(2) . 2_666
K1 W4 K2 166.52(16) . 2_666
O5 W5 O12 102.7(7) . .
O5 W5 O1 99.2(7) . .
O12 W5 O1 95.6(7) . .
O5 W5 O6 96.3(7) . .
O12 W5 O6 159.8(7) . .
O1 W5 O6 88.0(7) . .
O5 W5 O10 101.5(7) . .
O12 W5 O10 85.5(7) . .
O1 W5 O10 158.5(6) . .
O6 W5 O10 84.1(7) . .
O5 W5 O11 167.8(6) . .
O12 W5 O11 87.6(6) . .
O1 W5 O11 73.1(6) . .
O6 W5 O11 74.4(6) . .
O10 W5 O11 85.5(6) . .
O5 W5 K4A 58.3(9) . .
O12 W5 K4A 54.4(9) . .
O1 W5 K4A 74.3(9) . .
O6 W5 K4A 144.9(9) . .
O10 W5 K4A 122.1(9) . .
O11 W5 K4A 126.1(9) . .
O5 W5 K4A 62.4(9) . 2_766
O12 W5 K4A 73.4(9) . 2_766
O1 W5 K4A 49.6(9) . 2_766
O6 W5 K4A 122.4(9) . 2_766
O10 W5 K4A 148.7(9) . 2_766
O11 W5 K4A 115.7(9) . 2_766
K4A W5 K4A 26.8(15) . 2_766
O5 W5 K4 60.1(6) . 2_766
O12 W5 K4 87.1(5) . 2_766
O1 W5 K4 43.0(5) . 2_766
O6 W5 K4 108.5(6) . 2_766
O10 W5 K4 158.0(5) . 2_766
O11 W5 K4 114.8(4) . 2_766
K4A W5 K4 39.5(9) . 2_766
K4A W5 K4 13.9(7) 2_766 2_766
O5 W5 K5 78.8(8) . .
O12 W5 K5 127.8(7) . .
O1 W5 K5 136.2(6) . .
O6 W5 K5 49.5(7) . .
O10 W5 K5 44.6(7) . .
O11 W5 K5 100.0(7) . .
K4A W5 K5 132.8(9) . .
K4A W5 K5 140.1(10) 2_766 .
K4 W5 K5 132.1(6) 2_766 .
O32 W6 O29 105.7(7) . .
O32 W6 O34 102.7(7) . .
O29 W6 O34 91.0(7) . .
O32 W6 O21 95.4(7) . .
O29 W6 O21 158.8(6) . .
O34 W6 O21 86.1(7) . .
O32 W6 O17 94.1(7) . .
O29 W6 O17 89.9(6) . .
O34 W6 O17 162.2(6) . .
O21 W6 O17 86.7(6) . .
O32 W6 O19 163.0(6) . .
O29 W6 O19 87.5(6) . .
O34 W6 O19 87.5(6) . .
O21 W6 O19 71.5(6) . .
O17 W6 O19 74.8(5) . .
O32 W6 K1 47.6(5) . 2_676
O29 W6 K1 111.5(5) . 2_676
O34 W6 K1 145.7(5) . 2_676
O21 W6 K1 81.3(4) . 2_676
O17 W6 K1 48.3(4) . 2_676
O19 W6 K1 117.9(4) . 2_676
O32 W6 K1 94.2(6) . .
O29 W6 K1 39.7(5) . .
O34 W6 K1 130.7(6) . .
O21 W6 K1 138.3(4) . .
O17 W6 K1 52.2(4) . .
O19 W6 K1 89.2(4) . .
K1 W6 K1 75.76(14) 2_676 .
O16 W7 O18 103.1(7) . .
O16 W7 O17 99.0(6) . .
O18 W7 O17 90.3(6) . .
O16 W7 O15 100.3(6) . .
O18 W7 O15 155.4(6) . .
O17 W7 O15 93.5(6) . .
O16 W7 O12 101.0(6) . .
O18 W7 O12 84.0(6) . .
O17 W7 O12 159.9(6) . .
O15 W7 O12 84.2(6) . .
O16 W7 O19 174.7(6) . .
O18 W7 O19 77.0(6) . .
O17 W7 O19 75.7(5) . .
O15 W7 O19 80.4(6) . .
O12 W7 O19 84.2(5) . .
O16 W7 K1 86.8(5) . .
O18 W7 K1 143.7(5) . .
O17 W7 K1 53.5(5) . .
O15 W7 K1 44.8(4) . .
O12 W7 K1 128.8(4) . .
O19 W7 K1 90.1(4) . .
O16 W7 K4 47.5(5) . .
O18 W7 K4 95.0(5) . .
O17 W7 K4 146.4(5) . .
O15 W7 K4 95.3(5) . .
O12 W7 K4 53.6(5) . .
O19 W7 K4 137.8(4) . .
K1 W7 K4 116.2(3) . .
O27 W8 O26 100.7(7) . .
O27 W8 O24 99.7(7) . .
O26 W8 O24 89.4(7) . .
O27 W8 O28 102.7(7) . .
O26 W8 O28 155.7(6) . .
O24 W8 O28 93.0(6) . .
O27 W8 O9 99.6(7) . .
O26 W8 O9 84.0(7) . .
O24 W8 O9 160.4(6) . .
O28 W8 O9 85.8(6) . .
O27 W8 O35 174.4(7) . .
O26 W8 O35 77.3(6) . .
O24 W8 O35 75.1(5) . .
O28 W8 O35 80.0(5) . .
O9 W8 O35 85.4(5) . .
O27 W8 Na1 51.1(7) . 2_666
O26 W8 Na1 94.4(6) . 2_666
O24 W8 Na1 150.8(5) . 2_666
O28 W8 Na1 95.2(5) . 2_666
O9 W8 Na1 48.5(5) . 2_666
O35 W8 Na1 134.0(4) . 2_666
O27 W8 K2 87.1(6) . .
O26 W8 K2 141.0(5) . .
O24 W8 K2 51.6(5) . .
O28 W8 K2 47.4(4) . .
O9 W8 K2 132.7(5) . .
O35 W8 K2 91.2(4) . .
Na1 W8 K2 119.0(3) 2_666 .
O20 W9 O10 101.3(8) . .
O20 W9 O22 99.8(7) . .
O10 W9 O22 90.8(7) . .
O20 W9 O21 102.0(8) . .
O10 W9 O21 156.0(7) . .
O22 W9 O21 90.5(7) . .
O20 W9 O18 97.3(7) . .
O10 W9 O18 86.6(6) . .
O22 W9 O18 162.8(6) . .
O21 W9 O18 85.1(6) . .
O20 W9 O19 171.1(7) . .
O10 W9 O19 83.6(6) . .
O22 W9 O19 87.4(5) . .
O21 W9 O19 72.6(6) . .
O18 W9 O19 75.5(6) . .
O20 W9 K5 66.0(7) . .
O10 W9 K5 46.2(7) . .
O22 W9 K5 69.7(7) . .
O21 W9 K5 153.5(7) . .
O18 W9 K5 118.9(7) . .
O19 W9 K5 121.8(5) . .
O30 W10 O31 103.4(8) . .
O30 W10 O34 101.7(8) . .
O31 W10 O34 90.8(7) . .
O30 W10 O24 96.4(7) . .
O31 W10 O24 90.8(6) . .
O34 W10 O24 160.9(6) . .
O30 W10 O23 96.4(8) . .
O31 W10 O23 160.2(6) . .
O34 W10 O23 85.7(7) . .
O24 W10 O23 86.4(7) . .
O30 W10 O35 165.1(8) . .
O31 W10 O35 88.5(6) . .
O34 W10 O35 86.9(6) . .
O24 W10 O35 74.2(5) . .
O23 W10 O35 71.9(6) . .
O30 W10 K2 91.8(6) . .
O31 W10 K2 42.0(4) . .
O34 W10 K2 132.8(6) . .
O24 W10 K2 51.6(5) . .
O23 W10 K2 137.8(5) . .
O35 W10 K2 91.2(4) . .

loop_
_geom_bond_atom_site_label_1
_geom_bond_atom_site_label_2
_geom_bond_distance
_geom_bond_site_symmetry_2
Bi1 O11 2.130(15) .
Bi1 O35 2.145(14) .
Bi1 O19 2.145(13) .
C1 O36 0.87(3) .
C1 Mn1 1.84(4) .
C1 K2 3.16(5) .
C1 K4 3.34(5) 1_455
C2 O37 0.87(3) .
C2 Mn1 1.87(4) .
C2 K1 3.15(3) .
C3 O38 0.87(3) .
C3 Mn1 1.84(5) .
C3 K3 3.43(4) 2_676
K1 O10W 1.47(4) .
K1 O7W 2.26(3) .
K1 O18W 2.47(4) .
K1 O14 2.761(15) .
K1 O29 2.782(18) .
K1 O17 2.826(15) 2_676
K1 O15 2.838(15) .
K1 O32 2.865(17) 2_676
K1 O2W 2.93(3) .
K1 O6W 2.96(3) .
K1 O17 3.125(16) .
K2 O12W 1.48(4) .
K2 K4A 2.64(5) 1_455
K2 Na2 2.76(4) .
K2 O5 2.819(17) 1_455
K2 O31 2.843(15) .
K2 O13 2.852(18) 2_666
K2 K4 2.908(19) 1_455
K2 O28 2.956(16) .
K2 O24 3.094(19) .
K2 O14W 3.26(3) .
K2 O36 3.32(3) .
K3 O16W 1.90(5) .
K3 O8W 2.62(4) .
K3 O38 2.78(4) 2_676
K3 O32 2.809(19) 2_676
K3 O16 2.810(19) .
K3 O14 2.823(18) .
K3 O13 2.873(19) .
K3 C3 3.43(4) 2_676
K3 K4 3.51(2) .
K3 W4 3.609(11) .
K3 Na1 4.00(2) .
K3 K4A 4.30(5) .
K4 O13 2.71(2) .
K4 O1 2.87(2) 2_766
K4 O36 2.88(4) 1_655
K4 K2 2.908(19) 1_655
K4 O16 2.99(2) .
K4 O12 3.13(2) .
K4 C1 3.34(5) 1_655
K4 O5 3.43(2) 2_766
K4 K4 3.52(3) 2_766
K4 W7 3.874(13) .
K4 W5 3.946(14) 2_766
K4A K4A 1.76(10) 2_766
K4A K2 2.64(5) 1_655
K4A O13 2.91(5) .
K4A O1 2.94(5) 2_766
K4A O12 3.10(5) .
K4A O5 3.23(5) .
K4A O13 3.23(5) 2_766
K4A O5 3.36(5) 2_766
K4A K2 3.74(5) 2_666
K4A W5 3.78(5) .
K4A W5 3.79(5) 2_766
K5 O13W 1.76(4) .
K5 O17W 2.52(5) .
K5 K5 2.75(6) 2_765
K5 O5W 2.85(4) .
K5 O10 2.98(3) .
K5 O6 3.16(3) .
K5 O7 3.19(3) 2_765
K5 O8 3.19(4) .
K5 O15W 3.25(5) 1_655
K5 O11W 3.42(5) 1_655
K5 W9 3.95(3) .
K5 W5 4.05(3) .
Mn1 O29 2.059(14) .
Mn1 O33 2.067(18) 2_666
Mn1 O31 2.079(16) .
Na1 O18W 2.03(5) .
Na1 O7W 2.09(3) .
Na1 O2W 2.25(4) .
Na1 O8W 2.35(4) .
Na1 O14 2.56(3) .
Na1 O9W 2.57(4) .
Na1 O16W 2.71(5) .
Na1 O9 2.71(2) 2_666
Na1 O27 2.83(3) 2_666
Na1 W8 3.57(2) 2_666
Na1 Na3 3.93(3) 2_676
Na2 O14W 1.19(4) .
Na2 O18 2.82(4) 1_455
Na2 O11W 2.92(5) .
Na2 O30 3.01(4) .
Na2 K4 4.22(4) 1_455
Na2 K4A 4.38(6) 1_455
Na3 O1W 1.19(4) .
Na3 O4W 2.35(4) .
Na3 Na3 2.76(4) 2_675
Na3 O34 2.93(3) .
Na3 Na1 3.93(3) 2_676
O1 W5 1.890(15) .
O1 W1 2.031(14) .
O1 K4 2.87(2) 2_766
O1 K4A 2.94(5) 2_766
O2 W1 1.816(14) .
O2 W4 2.143(14) 2_666
O2 K1 3.343(14) 2_666
O3 W1 1.811(15) .
O3 W4 2.114(15) .
O4 W3 1.895(15) .
O4 W1 2.030(15) .
O5 W5 1.735(14) .
O5 K2 2.819(17) 1_655
O5 K4A 3.36(5) 2_766
O5 K4 3.43(2) 2_766
O6 W3 1.914(15) .
O6 W5 1.947(15) .
O7 W3 1.754(16) .
O7 K5 3.19(3) 2_765
O8 W2 1.899(15) .
O8 W3 1.956(15) .
O9 W3 1.893(16) .
O9 W8 1.954(15) .
O9 Na1 2.71(2) 2_666
O10 W9 1.862(15) .
O10 W5 2.010(15) .
O11 W1 2.180(15) .
O11 W3 2.308(16) .
O11 W5 2.313(14) .
O12 W5 1.844(15) .
O12 W7 1.999(15) .
O13 W4 1.738(15) .
O13 K2 2.852(18) 2_666
O13 K4A 3.23(5) 2_766
O14 W4 1.760(15) .
O15 W7 1.926(15) .
O15 W4 1.980(15) .
O16 W7 1.716(14) .
O17 W7 1.903(14) .
O17 W6 2.024(14) .
O17 K1 2.826(15) 2_676
O18 W7 1.886(16) .
O18 W9 1.994(16) .
O18 Na2 2.82(4) 1_655
O19 W6 2.209(13) .
O19 W9 2.249(14) .
O19 W7 2.269(14) .
O20 W9 1.734(17) .
O21 W9 1.897(15) .
O21 W6 2.012(16) .
O22 W9 1.894(14) .
O22 W2 1.913(14) .
O23 W2 1.879(16) .
O23 W10 2.034(17) .
O24 W8 1.910(14) .
O24 W10 1.991(14) .
O25 W2 1.762(18) .
O26 W8 1.872(15) .
O26 W2 1.978(15) .
O27 W8 1.722(15) .
O27 Na1 2.83(3) 2_666
O28 W8 1.915(15) .
O28 W4 1.972(14) 2_666
O29 W6 1.819(16) .
O30 W10 1.716(18) .
O31 W10 1.793(16) .
O32 W6 1.741(14) .
O32 K3 2.809(19) 2_676
O32 K1 2.865(17) 2_676
O33 W1 1.760(17) .
O33 Mn1 2.067(18) 2_666
O33 K1 3.410(18) 2_666
O34 W6 1.911(17) .
O34 W10 1.935(16) .
O35 W10 2.213(13) .
O35 W8 2.238(14) .
O35 W2 2.273(14) .
O36 K4 2.88(4) 1_455
O38 K3 2.78(4) 2_676
O11W K5 3.42(5) 1_455
O15W K5 3.25(5) 1_455
W1 K1 4.041(5) 2_666
W4 O28 1.972(14) 2_666
W4 O2 2.143(14) 2_666
W4 K2 3.714(8) 2_666
W5 K4A 3.79(5) 2_766
W5 K4 3.946(14) 2_766
W6 K1 3.735(5) 2_676
W8 Na1 3.57(2) 2_666
